data_7023179
loop_
_publ_author_name
'Sevastianova, Tatiana N.'
'Bodensteiner, Michael'
'Lisovenko, Anna S.'
'Davydova, Elena I.'
'Scheer, Manfred'
'Susliakova, Tatiana V.'
'Krasnova, Irina S.'
'Timoshkin, Alexey Y.'

_publ_section_title
;
 Structural and thermodynamic properties of molecular complexes of
 aluminum and gallium trihalides with bifunctional donor pyrazine:
 decisive role of Lewis acidity in 1D polymer formation.
;
_journal_issue 32
_journal_name_full 'Dalton transactions (Cambridge, England : 2003)'
_journal_page_first 11589
_journal_page_last 11599
_journal_paper_doi 10.1039/c3dt50954k
_journal_volume 42
_journal_year 2013
_chemical_compound_source 'see text'
_chemical_formula_moiety 'C4 H4 Al2 Br6 N2'
_chemical_formula_structural (Br3Al)2(N2C4H4)
_chemical_formula_sum 'C4 H4 Al2 Br6 N2'
_chemical_formula_weight 613.45
_chemical_name_systematic ?
_space_group_IT_number 14
_symmetry_cell_setting monoclinic
_symmetry_Int_Tables_number 14
_symmetry_space_group_name_Hall '-P 2ybc'
_symmetry_space_group_name_H-M 'P 1 21/c 1'
_atom_sites_solution_hydrogens geom
_atom_sites_solution_primary direct
_atom_sites_solution_secondary difmap
_cell_angle_alpha 90
_cell_angle_beta 117.596(5)
_cell_angle_gamma 90
_cell_formula_units_Z 2
_cell_length_a 6.9688(3)
_cell_length_b 15.8935(4)
_cell_length_c 7.5060(3)
_cell_measurement_reflns_used 2666
_cell_measurement_temperature 123(1)
_cell_measurement_theta_max 66.2138
_cell_measurement_theta_min 2.7711
_cell_volume 736.78(6)
_computing_cell_refinement
;
CrysAlis RED, Oxford Diffraction Ltd.,
Version 1.171.32.15 (release 10-01-2008 CrysAlis171 .NET)
(compiled Jan 10 2008,16:37:18)
;
_computing_data_collection
;
CrysAlis CCD, Oxford Diffraction Ltd.,
Version 1.171.32.15 (release 10-01-2008 CrysAlis171 .NET)
(compiled Jan 10 2008,16:37:18)
;
_computing_data_reduction
;
CrysAlis RED, Oxford Diffraction Ltd.,
Version 1.171.32.15 (release 10-01-2008 CrysAlis171 .NET)
(compiled Jan 10 2008,16:37:18)
;
_computing_molecular_graphics 'PLATON (Spek, 1990)'
_computing_publication_material 'PLATON (Spek, 2003)'
_computing_structure_refinement 'SHELXL-97 (Sheldrick, 1997)'
_computing_structure_solution 'SIR-97 (Altomare, 1999)'
_diffrn_ambient_temperature 123
_diffrn_detector_area_resol_mean 10.5431
_diffrn_measured_fraction_theta_full 0.990
_diffrn_measured_fraction_theta_max 0.990
_diffrn_measurement_device_type 'Oxford Diffraction Gemini Ultra'
_diffrn_measurement_method omega-scan
_diffrn_radiation_monochromator mirror
_diffrn_radiation_probe x-ray
_diffrn_radiation_source 'Ultra (Cu) X-ray Source'
_diffrn_radiation_type CuK\a
_diffrn_radiation_wavelength 1.54178
_diffrn_reflns_av_R_equivalents 0.0713
_diffrn_reflns_av_sigmaI/netI 0.0419
_diffrn_reflns_limit_h_max 6
_diffrn_reflns_limit_h_min -7
_diffrn_reflns_limit_k_max 18
_diffrn_reflns_limit_k_min -18
_diffrn_reflns_limit_l_max 8
_diffrn_reflns_limit_l_min -8
_diffrn_reflns_number 5528
_diffrn_reflns_reduction_process
;
;
_diffrn_reflns_theta_full 65.06
_diffrn_reflns_theta_max 65.06
_diffrn_reflns_theta_min 5.57
_diffrn_standards_decay_% 0
_diffrn_standards_interval_count 0
_diffrn_standards_interval_time 0
_diffrn_standards_number 0
_exptl_absorpt_coefficient_mu 20.616
_exptl_absorpt_correction_T_max 1.00000
_exptl_absorpt_correction_T_min 0.01039
_exptl_absorpt_correction_type multi-scan
_exptl_absorpt_process_details
;
CrysAlis RED, Oxford Diffraction Ltd.,
Version 1.171.32.15 (release 10-01-2008 CrysAlis171 .NET)
(compiled Jan 10 2008,16:37:18)
Empirical absorption correction using spherical harmonics,
implemented in SCALE3 ABSPACK scaling algorithm.
;
_exptl_crystal_colour yellow
_exptl_crystal_density_diffrn 2.765
_exptl_crystal_density_method 'Not Measured'
_exptl_crystal_description rod
_exptl_crystal_F_000 556
_exptl_crystal_size_max 0.320
_exptl_crystal_size_mid 0.130
_exptl_crystal_size_min 0.060
_refine_diff_density_max 0.910
_refine_diff_density_min -1.014
_refine_diff_density_rms 0.213
_refine_ls_extinction_method none
_refine_ls_goodness_of_fit_ref 1.040
_refine_ls_hydrogen_treatment noref
_refine_ls_matrix_type full
_refine_ls_number_parameters 64
_refine_ls_number_reflns 1250
_refine_ls_number_restraints 0
_refine_ls_restrained_S_all 1.040
_refine_ls_R_factor_all 0.0444
_refine_ls_R_factor_gt 0.0355
_refine_ls_shift/su_max 0.001
_refine_ls_shift/su_mean 0.000
_refine_ls_structure_factor_coef Fsqd
_refine_ls_weighting_details 'calc w=1/[\s^2^(Fo^2^)+(0.0558P)^2^] where P=(Fo^2^+2Fc^2^)/3'
_refine_ls_weighting_scheme calc
_refine_ls_wR_factor_gt 0.0841
_refine_ls_wR_factor_ref 0.0877
_reflns_number_gt 1056
_reflns_number_total 1250
_reflns_threshold_expression I>2\s(I)
_cod_data_source_file c3dt50954k.txt
_cod_data_source_block 1
_cod_depositor_comments
;
The following automatic conversions were performed:

'_symmetry_cell_setting' value 'Monoclinic' changed to 'monoclinic'
according to /home/saulius/struct/CIF-dictionaries/cif_core.dic
dictionary named 'cif_core.dic' version 2.4.2 from 2011-04-26.

Automatic conversion script
Id: cif_fix_values 1891 2012-01-12 08:04:46Z andrius 
;
_cod_original_sg_symbol_H-M 'P 21/c'
_cod_database_code 7023179

loop_
_symmetry_equiv_pos_site_id
_symmetry_equiv_pos_as_xyz
1 x,y,z
2 -x,1/2+y,1/2-z
3 -x,-y,-z
4 x,1/2-y,1/2+z

loop_
_atom_site_aniso_label
_atom_site_aniso_U_11
_atom_site_aniso_U_22
_atom_site_aniso_U_33
_atom_site_aniso_U_23
_atom_site_aniso_U_13
_atom_site_aniso_U_12
Br1 0.0197(3) 0.0169(3) 0.0192(3) -0.0028(2) 0.0042(3) -0.0023(2)
Br2 0.0310(4) 0.0226(4) 0.0282(4) -0.0016(2) 0.0214(3) -0.0075(3)
Br3 0.0234(4) 0.0273(4) 0.0178(3) 0.0053(2) 0.0076(3) 0.0096(3)
Al1 0.0168(9) 0.0122(7) 0.0138(8) -0.0009(6) 0.0087(7) -0.0001(7)
N1 0.021(3) 0.011(2) 0.014(2) -0.0022(17) 0.011(2) -0.0026(19)
C1 0.029(4) 0.013(3) 0.029(3) 0.004(2) 0.021(3) 0.003(3)
C2 0.029(4) 0.015(3) 0.021(3) 0.002(2) 0.013(3) 0.002(3)

loop_
_atom_site_label
_atom_site_type_symbol
_atom_site_thermal_displace_type
_atom_site_fract_x
_atom_site_fract_y
_atom_site_fract_z
_atom_site_occupancy
_atom_site_U_iso_or_equiv
_atom_site_calc_flag
_atom_site_refinement_flags
Br1 Br Uani 0.56235(10) 0.18304(4) 1.45771(8) 1.000 0.0205(2) . .
Br2 Br Uani 0.09573(11) 0.03274(4) 1.32555(9) 1.000 0.0242(2) . .
Br3 Br Uani 0.04270(10) 0.20716(4) 0.95933(8) 1.000 0.0236(2) . .
Al1 Al Uani 0.2653(3) 0.12293(10) 1.2107(2) 1.000 0.0136(5) . .
N1 N Uani 0.3994(8) 0.0487(3) 1.0838(7) 1.000 0.0142(14) . .
C1 C Uani 0.4548(10) 0.0814(4) 0.9487(9) 1.000 0.0207(19) . .
C2 C Uani 0.5592(10) 0.0325(4) 0.8667(9) 1.000 0.0211(19) . .
H1 H Uiso 0.42200 0.13850 0.90890 1.000 0.0250 calc R
H2 H Uiso 0.60160 0.05700 0.77490 1.000 0.0250 calc R

loop_
_atom_type_symbol
_atom_type_description
_atom_type_scat_dispersion_real
_atom_type_scat_dispersion_imag
_atom_type_scat_source
N N 0.0311 0.0180 'International Tables Vol C Tables 4.2.6.8 and 6.1.1.4'
Br Br -0.6763 1.2805 'International Tables Vol C Tables 4.2.6.8 and 6.1.1.4'
Al Al 0.2130 0.2455 'International Tables Vol C Tables 4.2.6.8 and 6.1.1.4'
H H 0.0000 0.0000 'International Tables Vol C Tables 4.2.6.8 and 6.1.1.4'
C C 0.0181 0.0091 'International Tables Vol C Tables 4.2.6.8 and 6.1.1.4'

loop_
_geom_angle_atom_site_label_1
_geom_angle_atom_site_label_2
_geom_angle_atom_site_label_3
_geom_angle
_geom_angle_site_symmetry_1
_geom_angle_site_symmetry_3
_geom_angle_publ_flag
Br1 Al1 Br2 113.40(6) . . yes
Br1 Al1 Br3 116.88(7) . . yes
Br1 Al1 N1 100.85(18) . . yes
Br2 Al1 Br3 114.67(9) . . yes
Br2 Al1 N1 104.43(16) . . yes
Br3 Al1 N1 104.17(15) . . yes
Al1 N1 C1 119.5(4) . . yes
Al1 N1 C2 121.7(5) . 3_657 yes
C1 N1 C2 118.8(6) . 3_657 yes
N1 C1 C2 120.7(6) . . yes
N1 C2 C1 120.5(6) 3_657 . yes
N1 C1 H1 120.00 . . no
C2 C1 H1 120.00 . . no
C1 C2 H2 120.00 . . no
N1 C2 H2 120.00 3_657 . no

loop_
_geom_bond_atom_site_label_1
_geom_bond_atom_site_label_2
_geom_bond_distance
_geom_bond_site_symmetry_2
_geom_bond_publ_flag
Br1 Al1 2.2538(18) . yes
Br2 Al1 2.267(2) . yes
Br3 Al1 2.2465(16) . yes
Al1 N1 1.999(6) . yes
N1 C1 1.345(9) . yes
N1 C2 1.337(8) 3_657 yes
C1 C2 1.388(10) . no
C1 H1 0.9500 . no
C2 H2 0.9500 . no

loop_
_geom_contact_atom_site_label_1
_geom_contact_atom_site_label_2
_geom_contact_distance
_geom_contact_site_symmetry_2
_geom_contact_publ_flag
Br1 Br2 3.7784(10) . no
Br1 Br3 3.8346(9) . no
Br1 Br3 3.7218(8) 1_656 no
Br1 N1 3.282(5) . no
Br1 Br3 3.7701(10) 4_655 no
Br2 Br2 3.5998(10) 3_558 no
Br2 N1 3.375(6) . no
Br2 Br1 3.7784(10) . no
Br2 Br3 3.7995(9) . no
Br2 C2 3.486(7) 3_657 no
Br2 C2 3.730(7) 1_455 no
Br3 C1 3.530(7) . no
Br3 Al1 3.9829(19) 4_554 no
Br3 Br1 3.7701(10) 4_454 no
Br3 Br1 3.7218(8) 1_454 no
Br3 Br1 3.8346(9) . no
Br3 Br2 3.7995(9) . no
Br3 N1 3.353(5) . no
Br1 H2 3.0300 1_556 no
Br1 H1 2.9700 4_555 no
Br2 H2 2.9200 3_657 no
Br3 H1 3.0400 . no
Al1 Br3 3.9829(19) 4_555 no
N1 Br1 3.282(5) . no
N1 Br2 3.375(6) . no
N1 Br3 3.353(5) . no
N1 N1 2.753(8) 3_657 no
C2 Br2 3.730(7) 1_655 no
H1 Br3 3.0400 . no
H1 Br1 2.9700 4_554 no
H2 Br1 3.0300 1_554 no
H2 Br2 2.9200 3_657 no

loop_
_geom_hbond_atom_site_label_D
_geom_hbond_atom_site_label_H
_geom_hbond_atom_site_label_A
_geom_hbond_distance_DH
_geom_hbond_distance_HA
_geom_hbond_distance_DA
_geom_hbond_angle_DHA
_geom_hbond_site_symmetry_A
_geom_hbond_publ_flag
C2 H2 Br2 0.9500 2.9200 3.486(7) 119.00 3_657 yes

loop_
_geom_torsion_atom_site_label_1
_geom_torsion_atom_site_label_2
_geom_torsion_atom_site_label_3
_geom_torsion_atom_site_label_4
_geom_torsion
_geom_torsion_site_symmetry_1
_geom_torsion_site_symmetry_2
_geom_torsion_site_symmetry_4
_geom_torsion_publ_flag
Br1 Al1 N1 C1 -82.5(5) . . . no
Br2 Al1 N1 C1 159.6(5) . . . no
Br3 Al1 N1 C1 39.0(5) . . . no
Br1 Al1 N1 C2 95.8(5) . . 3_657 no
Br2 Al1 N1 C2 -22.1(5) . . 3_657 no
Br3 Al1 N1 C2 -142.7(5) . . 3_657 no
Al1 N1 C1 C2 176.4(5) . . . no
C2 N1 C1 C2 -2.0(9) 3_657 . . no
Al1 N1 C2 C1 176.3(5) 3_657 3_657 . no
C1 N1 C2 C1 -2.0(9) 3_657 3_657 . no
N1 C1 C2 N1 2.0(10) . . 3_657 no
